data_7125449
loop_
_publ_author_name
'Sun, Xiao-Peng'
'Tang, Zheng'
'Yao, Zi-Shuo'
'Tao, Jun'

_publ_section_title
;
 A homochiral 3D framework of mechanically interlocked 1D loops with
 solvent-dependent spin-state switching behaviors.
;
_journal_issue 1
_journal_name_full 'Chemical communications (Cambridge, England)'
_journal_page_first 133
_journal_page_last 136
_journal_paper_doi 10.1039/c9cc09063k
_journal_volume 56
_journal_year 2020
_chemical_formula_moiety 'C78 H62 B2 Fe N6 O8'
_chemical_formula_sum 'C78 H62 B2 Fe N6 O8'
_chemical_formula_weight 1288.80
_space_group_crystal_system monoclinic
_space_group_IT_number 5
_space_group_name_Hall 'C 2y'
_space_group_name_H-M_alt 'C 1 2 1'
_atom_sites_solution_hydrogens geom
_atom_sites_solution_primary iterative
_audit_creation_date 2019-11-13
_audit_creation_method
;
Olex2 1.2
(compiled 2018.05.29 svn.r3508 for OlexSys, GUI svn.r5506)
;
_audit_update_record
;
2019-11-15 deposited with the CCDC.	2019-11-26 downloaded from the CCDC.
;
_cell_angle_alpha 90
_cell_angle_beta 106.85(4)
_cell_angle_gamma 90
_cell_formula_units_Z 4
_cell_length_a 32.45(2)
_cell_length_b 16.983(9)
_cell_length_c 18.105(14)
_cell_measurement_reflns_used 1378
_cell_measurement_temperature 240
_cell_measurement_theta_max 47.40
_cell_measurement_theta_min 20.91
_cell_volume 9549(11)
_computing_molecular_graphics 'Olex2 (Dolomanov et al., 2009)'
_computing_publication_material 'Olex2 (Dolomanov et al., 2009)'
_computing_structure_refinement 'ShelXL (Sheldrick, 2015)'
_computing_structure_solution 'olex2.solve (Bourhis et al., 2015)'
_diffrn_ambient_temperature 240.0
_diffrn_measured_fraction_theta_full 0.984
_diffrn_measured_fraction_theta_max 0.984
_diffrn_measurement_device_type 'Bruker D8 VENTURE PHOTON II'
_diffrn_measurement_method 'phi and omega scans'
_diffrn_radiation_monochromator 'Helios multilayer optic'
_diffrn_radiation_type CuK\a
_diffrn_radiation_wavelength 1.54184
_diffrn_reflns_av_R_equivalents 0.0650
_diffrn_reflns_av_unetI/netI 0.1120
_diffrn_reflns_Laue_measured_fraction_full 0.984
_diffrn_reflns_Laue_measured_fraction_max 0.984
_diffrn_reflns_limit_h_max 36
_diffrn_reflns_limit_h_min -27
_diffrn_reflns_limit_k_max 18
_diffrn_reflns_limit_k_min -18
_diffrn_reflns_limit_l_max 14
_diffrn_reflns_limit_l_min -20
_diffrn_reflns_number 25289
_diffrn_reflns_point_group_measured_fraction_full 0.905
_diffrn_reflns_point_group_measured_fraction_max 0.905
_diffrn_reflns_theta_full 59.328
_diffrn_reflns_theta_max 59.328
_diffrn_reflns_theta_min 2.846
_diffrn_source_type Microfocus
_exptl_absorpt_coefficient_mu 1.617
_exptl_absorpt_correction_T_max 0.7516
_exptl_absorpt_correction_T_min 0.6399
_exptl_absorpt_correction_type multi-scan
_exptl_absorpt_process_details
'SADABS-2016/2 (Bruker,2016/2) was used for absorption correction. wR2(int) was 0.1102 before and 0.0852 after correction. The Ratio of minimum to maximum transmission is 0.8514. The \l/2 correction factor is Not present.'
_exptl_crystal_colour yellow
_exptl_crystal_colour_primary yellow
_exptl_crystal_density_diffrn 0.896
_exptl_crystal_description block
_exptl_crystal_F_000 2688
_exptl_crystal_size_max 0.12
_exptl_crystal_size_mid 0.08
_exptl_crystal_size_min 0.06
_refine_diff_density_max 0.275
_refine_diff_density_min -0.197
_refine_diff_density_rms 0.043
_refine_ls_abs_structure_details
;
 Flack x determined using 2098 quotients [(I+)-(I-)]/[(I+)+(I-)]
 (Parsons, Flack and Wagner, Acta Cryst. B69 (2013) 249-259).
;
_refine_ls_abs_structure_Flack 0.075(7)
_refine_ls_extinction_coef 0.00039(5)
_refine_ls_extinction_expression Fc^*^=kFc[1+0.001xFc^2^\l^3^/sin(2\q)]^-1/4^
_refine_ls_extinction_method 'SHELXL-2018/3 (Sheldrick 2018)'
_refine_ls_goodness_of_fit_ref 0.909
_refine_ls_hydrogen_treatment constr
_refine_ls_matrix_type full
_refine_ls_number_parameters 861
_refine_ls_number_reflns 12584
_refine_ls_number_restraints 65
_refine_ls_restrained_S_all 0.925
_refine_ls_R_factor_all 0.1065
_refine_ls_R_factor_gt 0.0619
_refine_ls_shift/su_max 0.000
_refine_ls_shift/su_mean 0.000
_refine_ls_structure_factor_coef Fsqd
_refine_ls_weighting_details 'w=1/[\s^2^(Fo^2^)+(0.0839P)^2^] where P=(Fo^2^+2Fc^2^)/3'
_refine_ls_weighting_scheme calc
_refine_ls_wR_factor_gt 0.1526
_refine_ls_wR_factor_ref 0.1763
_reflns_Friedel_coverage 0.770
_reflns_Friedel_fraction_full 0.820
_reflns_Friedel_fraction_max 0.820
_reflns_number_gt 6911
_reflns_number_total 12584
_reflns_threshold_expression 'I > 2\s(I)'
_cod_data_source_file c9cc09063k2.cif
_cod_data_source_block 1CH3OH_240K
_cod_depositor_comments 'Adding full bibliography for 7125447--7125452.cif.'
_cod_original_cell_volume 9550(11)
_cod_database_code 7125449
_shelx_shelxl_version_number 2018/3
_shelx_space_group_comment
;
The symmetry employed for this shelxl refinement is uniquely defined
by the following loop, which should always be used as a source of
symmetry information in preference to the above space-group names.
They are only intended as comments.
;
_shelx_estimated_absorpt_t_max 0.909
_shelx_estimated_absorpt_t_min 0.830
_diffrn_source_source 'Incoatc Ius 3.0 '
_olex2_refinement_description
;
1. Fixed Uiso
 At 1.2 times of:
  All C(H) groups, All C(H,H) groups
 At 1.5 times of:
  All B(H,H,H) groups, All C(H,H,H) groups
2. Restrained distances
 O5-C75
 1.45 with sigma of 0.02
 C75-O6
 1.45 with sigma of 0.02
 O4-C74
 1.45 with sigma of 0.02
 O6-C76
 1.45 with sigma of 0.02
 C75-C76
 2.3 with sigma of 0.04
 C76-C75
 2.3 with sigma of 0.04
3. Rigid bond restraints
 O8, C77
 with sigma for 1-2 distances of 0.01 and sigma for 1-3 distances of 0.01
 O4
 with sigma for 1-2 distances of 0.01 and sigma for 1-3 distances of 0.01
 O6, C75
 with sigma for 1-2 distances of 0.01 and sigma for 1-3 distances of 0.01
 C40, C41
 with sigma for 1-2 distances of 0.01 and sigma for 1-3 distances of 0.01
 O6, C76
 with sigma for 1-2 distances of 0.01 and sigma for 1-3 distances of 0.01
4. Uiso/Uaniso restraints and constraints
Uanis(O6) \\sim Ueq, Uanis(C19) \\sim Ueq, Uanis(C35) \\sim Ueq, Uanis(C36)
\\sim Ueq, Uanis(C73) \\sim Ueq, Uanis(C74) \\sim Ueq, Uanis(C75) \\sim Ueq,
Uanis(C76) \\sim Ueq, Uanis(C78) \\sim Ueq: with sigma of 0.01 and sigma for
terminal atoms of 0.02
5.a Secondary CH2 refined with riding coordinates:
 C71(H71A,H71B), C73(H73A,H73B), C75(H75A,H75B), C77(H77A,H77B)
5.b Me refined with riding coordinates:
 C76(H76A,H76B,H76C), C74(H74A,H74B,H74C)
5.c Aromatic/amide H refined with riding coordinates:
 C3(H3), C4(H4), C6(H6), C7(H7), C11(H11), C13(H13), C14(H14), C18(H18),
 C19(H19), C22(H22), C23(H23), C25(H25), C27(H27), C28(H28), C33(H33), C34(H34),
  C35(H35), C36(H36), C37(H37), C38(H38), C40(H40), C41(H41), C45(H45),
 C47(H47), C48(H48), C52(H52), C53(H53), C56(H56), C57(H57), C59(H59), C61(H61),
  C62(H62), C67(H67), C68(H68), C69(H69), C70(H70)
5.d Idealised Me refined as rotating group:
 C72(H72A,H72B,H72C), C78(H78A,H78B,H78C), B1(H1A,H1B,H1C), B2(H2A,H2B,H2C)
;
_smtbx_masks_special_details
;
A solvent mask was calculated and 774.6 electrons were found in a volume of 3486.9\%A^3 in 1-CH^3^OH-240K void. This is consistent with the presence of about 10.5[CH3OH ] per formula unit which account for 756.0 electrons.
;
_olex2_submission_special_instructions 'No special instructions were received'

loop_
_space_group_symop_operation_xyz
'x, y, z'
'-x, y, -z'
'x+1/2, y+1/2, z'
'-x+1/2, y+1/2, -z'

loop_
_atom_site_label
_atom_site_type_symbol
_atom_site_fract_x
_atom_site_fract_y
_atom_site_fract_z
_atom_site_U_iso_or_equiv
_atom_site_adp_type
_atom_site_occupancy
_atom_site_site_symmetry_order
_atom_site_calc_flag
_atom_site_refinement_flags_posn
_atom_site_refinement_flags_adp
Fe1 Fe 0.26704(4) 0.45231(8) 0.74080(6) 0.0758(4) Uani 1 1 d . .
O1 O 0.72457(18) 0.1204(3) 0.9694(3) 0.0865(15) Uani 1 1 d . .
O2 O 0.7715(2) 0.2227(4) 1.0240(5) 0.114(2) Uani 1 1 d . .
O3 O 0.6284(2) -0.0231(4) 0.8614(3) 0.109(2) Uani 1 1 d . .
O4 O 0.6004(5) -0.1378(7) 0.8031(5) 0.208(5) Uani 1 1 d D U
O5 O -0.13267(19) 0.9836(3) 0.5421(4) 0.1057(19) Uani 1 1 d D .
O6 O -0.1162(4) 1.1261(8) 0.5675(7) 0.205(4) Uani 1 1 d D U
O7 O -0.14445(18) 0.7531(4) 0.5925(3) 0.0954(17) Uani 1 1 d . .
O8 O -0.1651(3) 0.6340(7) 0.6072(5) 0.157(3) Uani 1 1 d . U
N1 N 0.3002(2) 0.5574(5) 0.7556(4) 0.087(2) Uani 1 1 d . .
N2 N 0.2330(2) 0.3401(5) 0.7258(4) 0.086(2) Uani 1 1 d . .
N3 N 0.3267(2) 0.3823(4) 0.7648(4) 0.0823(19) Uani 1 1 d . .
N4 N 0.2058(2) 0.5160(4) 0.7191(4) 0.088(2) Uani 1 1 d . .
N5 N 0.76149(19) -0.0432(5) 1.6170(3) 0.0844(17) Uani 1 1 d . .
N6 N -0.2234(2) 0.9515(4) -0.1334(3) 0.0779(16) Uani 1 1 d . .
C1 C 0.3094(3) 0.6221(7) 0.7707(5) 0.086(2) Uani 1 1 d . .
C2 C 0.2192(3) 0.2810(7) 0.6970(7) 0.118(4) Uani 1 1 d . .
C3 C 0.3588(3) 0.4031(5) 0.7336(6) 0.092(3) Uani 1 1 d . .
H3 H 0.354221 0.444047 0.697226 0.110 Uiso 1 1 calc R .
C4 C 0.3980(3) 0.3644(5) 0.7551(6) 0.098(3) Uani 1 1 d . .
H4 H 0.419365 0.380065 0.732556 0.118 Uiso 1 1 calc R .
C5 C 0.4070(3) 0.3050(5) 0.8070(6) 0.100(3) Uani 1 1 d . .
C6 C 0.3737(3) 0.2823(6) 0.8374(6) 0.111(3) Uani 1 1 d . .
H6 H 0.378095 0.241395 0.873840 0.133 Uiso 1 1 calc R .
C7 C 0.3349(3) 0.3198(5) 0.8140(5) 0.092(3) Uani 1 1 d . .
H7 H 0.312514 0.301499 0.832953 0.110 Uiso 1 1 calc R .
C8 C 0.4480(3) 0.2647(6) 0.8275(7) 0.112(3) Uani 1 1 d . .
C9 C 0.4837(4) 0.2408(7) 0.8519(6) 0.116(3) Uani 1 1 d . .
C10 C 0.5265(3) 0.2061(6) 0.8768(6) 0.104(3) Uani 1 1 d . .
C11 C 0.5603(3) 0.2487(6) 0.8683(5) 0.099(3) Uani 1 1 d . .
H11 H 0.555248 0.298003 0.843667 0.119 Uiso 1 1 calc R .
C12 C 0.6020(3) 0.2206(5) 0.8954(5) 0.084(2) Uani 1 1 d . .
C13 C 0.6374(3) 0.2633(5) 0.8913(5) 0.088(2) Uani 1 1 d . .
H13 H 0.633248 0.314214 0.869953 0.105 Uiso 1 1 calc R .
C14 C 0.6779(3) 0.2346(5) 0.9167(5) 0.090(2) Uani 1 1 d . .
H14 H 0.701599 0.266005 0.915573 0.108 Uiso 1 1 calc R .
C15 C 0.6843(3) 0.1557(5) 0.9456(5) 0.081(2) Uani 1 1 d . .
C16 C 0.6505(3) 0.1099(4) 0.9516(4) 0.071(2) Uani 1 1 d . .
C17 C 0.6088(3) 0.1415(5) 0.9274(5) 0.093(3) Uani 1 1 d . .
C18 C 0.5724(3) 0.1019(5) 0.9341(5) 0.091(3) Uani 1 1 d . .
H18 H 0.575727 0.051126 0.955826 0.110 Uiso 1 1 calc R .
C19 C 0.5322(3) 0.1342(6) 0.9103(6) 0.106(3) Uani 1 1 d . U
H19 H 0.508525 0.106458 0.917256 0.127 Uiso 1 1 calc R .
C20 C 0.6578(3) 0.0295(5) 0.9870(5) 0.076(2) Uani 1 1 d . .
C21 C 0.6433(2) -0.0347(5) 0.9392(4) 0.081(2) Uani 1 1 d . .
C22 C 0.6465(3) -0.1123(5) 0.9698(5) 0.085(2) Uani 1 1 d . .
H22 H 0.638262 -0.155616 0.936435 0.102 Uiso 1 1 calc R .
C23 C 0.6615(3) -0.1237(5) 1.0475(5) 0.090(3) Uani 1 1 d . .
H23 H 0.661021 -0.174317 1.068344 0.108 Uiso 1 1 calc R .
C24 C 0.6777(2) -0.0597(5) 1.0964(4) 0.0712(19) Uani 1 1 d . .
C25 C 0.6938(2) -0.0703(5) 1.1767(5) 0.076(2) Uani 1 1 d . .
H25 H 0.694941 -0.121037 1.197959 0.091 Uiso 1 1 calc R .
C26 C 0.7077(3) -0.0071(6) 1.2238(5) 0.091(3) Uani 1 1 d . .
C27 C 0.7060(3) 0.0725(5) 1.1948(5) 0.094(3) Uani 1 1 d . .
H27 H 0.716112 0.115618 1.227683 0.113 Uiso 1 1 calc R .
C28 C 0.6889(3) 0.0816(5) 1.1167(5) 0.086(2) Uani 1 1 d . .
H28 H 0.686315 0.132884 1.096208 0.104 Uiso 1 1 calc R .
C29 C 0.6748(2) 0.0178(4) 1.0651(4) 0.0635(19) Uani 1 1 d . .
C30 C 0.7228(3) -0.0188(5) 1.3075(5) 0.092(3) Uani 1 1 d . .
C31 C 0.7347(3) -0.0250(5) 1.3751(5) 0.092(3) Uani 1 1 d . .
C32 C 0.7448(3) -0.0324(6) 1.4569(5) 0.088(2) Uani 1 1 d . .
C33 C 0.7514(4) 0.0322(6) 1.5029(5) 0.117(4) Uani 1 1 d . .
H33 H 0.751243 0.082193 1.480511 0.141 Uiso 1 1 calc R .
C34 C 0.7579(4) 0.0268(6) 1.5788(6) 0.109(3) Uani 1 1 d . .
H34 H 0.760180 0.073580 1.607504 0.131 Uiso 1 1 calc R .
C35 C 0.7591(4) -0.1052(6) 1.5730(6) 0.107(3) Uani 1 1 d . U
H35 H 0.764340 -0.154702 1.597239 0.129 Uiso 1 1 calc R .
C36 C 0.7492(4) -0.1031(7) 1.4919(6) 0.120(3) Uani 1 1 d . U
H36 H 0.745807 -0.149887 1.462971 0.144 Uiso 1 1 calc R .
C37 C 0.2009(3) 0.5771(6) 0.7593(5) 0.091(3) Uani 1 1 d . .
H37 H 0.223958 0.590624 0.802511 0.110 Uiso 1 1 calc R .
C38 C 0.1630(3) 0.6253(6) 0.7425(6) 0.104(3) Uani 1 1 d . .
H38 H 0.161017 0.668823 0.773379 0.125 Uiso 1 1 calc R .
C39 C 0.1301(3) 0.6050(7) 0.6800(6) 0.094(3) Uani 1 1 d . .
C40 C 0.1344(3) 0.5426(7) 0.6386(7) 0.132(4) Uani 1 1 d . U
H40 H 0.111471 0.527057 0.596057 0.159 Uiso 1 1 calc R .
C41 C 0.1727(3) 0.5000(6) 0.6578(7) 0.119(3) Uani 1 1 d . U
H41 H 0.175276 0.457830 0.625814 0.143 Uiso 1 1 calc R .
C42 C 0.0921(3) 0.6485(6) 0.6623(6) 0.113(3) Uani 1 1 d . .
C43 C 0.0595(3) 0.6904(7) 0.6497(5) 0.114(3) Uani 1 1 d . .
C44 C 0.0207(3) 0.7339(7) 0.6250(5) 0.095(3) Uani 1 1 d . .
C45 C 0.0187(3) 0.8084(6) 0.6453(5) 0.091(2) Uani 1 1 d . .
H45 H 0.043906 0.832946 0.675632 0.110 Uiso 1 1 calc R .
C46 C -0.0201(3) 0.8528(6) 0.6228(5) 0.094(3) Uani 1 1 d . .
C47 C -0.0204(3) 0.9334(7) 0.6451(6) 0.113(3) Uani 1 1 d . .
H47 H 0.004503 0.955986 0.678549 0.135 Uiso 1 1 calc R .
C48 C -0.0571(3) 0.9780(6) 0.6177(6) 0.111(3) Uani 1 1 d . .
H48 H -0.057627 1.031008 0.632217 0.133 Uiso 1 1 calc R .
C49 C -0.0948(3) 0.9414(7) 0.5660(5) 0.093(3) Uani 1 1 d . .
C50 C -0.0954(3) 0.8670(5) 0.5440(5) 0.082(2) Uani 1 1 d . .
C51 C -0.0564(3) 0.8209(6) 0.5727(4) 0.089(3) Uani 1 1 d . .
C52 C -0.0553(3) 0.7390(6) 0.5524(5) 0.094(3) Uani 1 1 d . .
H52 H -0.080273 0.713369 0.522773 0.112 Uiso 1 1 calc R .
C53 C -0.0174(3) 0.6997(6) 0.5768(5) 0.107(3) Uani 1 1 d . .
H53 H -0.016379 0.647246 0.560919 0.129 Uiso 1 1 calc R .
C54 C -0.1350(3) 0.8298(5) 0.4895(5) 0.081(2) Uani 1 1 d . .
C55 C -0.1570(3) 0.7701(6) 0.5127(5) 0.096(3) Uani 1 1 d . .
C56 C -0.1929(3) 0.7338(6) 0.4611(5) 0.103(3) Uani 1 1 d . .
H56 H -0.207903 0.693235 0.477540 0.123 Uiso 1 1 calc R .
C57 C -0.2051(3) 0.7587(6) 0.3880(5) 0.100(3) Uani 1 1 d . .
H57 H -0.229514 0.735378 0.353975 0.120 Uiso 1 1 calc R .
C58 C -0.1845(3) 0.8152(6) 0.3599(5) 0.090(2) Uani 1 1 d . .
C59 C -0.1966(3) 0.8396(6) 0.2811(5) 0.091(3) Uani 1 1 d . .
H59 H -0.220292 0.815153 0.246046 0.110 Uiso 1 1 calc R .
C60 C -0.1751(3) 0.8968(6) 0.2548(4) 0.080(2) Uani 1 1 d . .
C61 C -0.1374(3) 0.9269(5) 0.3056(5) 0.094(3) Uani 1 1 d . .
H61 H -0.120746 0.962232 0.286325 0.112 Uiso 1 1 calc R .
C62 C -0.1238(3) 0.9073(5) 0.3814(5) 0.089(2) Uani 1 1 d . .
H62 H -0.098667 0.930495 0.413638 0.107 Uiso 1 1 calc R .
C63 C -0.1470(2) 0.8525(5) 0.4122(4) 0.0706(19) Uani 1 1 d . .
C64 C -0.1904(3) 0.9178(5) 0.1742(5) 0.096(3) Uani 1 1 d . .
C65 C -0.1972(3) 0.9350(5) 0.1075(5) 0.093(3) Uani 1 1 d . .
C66 C -0.2065(3) 0.9426(5) 0.0269(4) 0.082(2) Uani 1 1 d . .
C67 C -0.2452(3) 0.9190(5) -0.0235(5) 0.089(2) Uani 1 1 d . .
H67 H -0.267023 0.899037 -0.004089 0.107 Uiso 1 1 calc R .
C68 C -0.2520(3) 0.9243(5) -0.1004(5) 0.091(3) Uani 1 1 d . .
H68 H -0.278822 0.907649 -0.132709 0.109 Uiso 1 1 calc R .
C69 C -0.1864(3) 0.9777(5) -0.0855(5) 0.086(2) Uani 1 1 d . .
H69 H -0.165969 1.000551 -0.106717 0.103 Uiso 1 1 calc R .
C70 C -0.1767(3) 0.9727(5) -0.0059(5) 0.091(2) Uani 1 1 d . .
H70 H -0.149853 0.989961 0.025511 0.109 Uiso 1 1 calc R .
C71 C 0.7620(3) 0.1662(6) 0.9677(6) 0.107(3) Uani 1 1 d . .
H71A H 0.786737 0.130982 0.974795 0.128 Uiso 1 1 calc R .
H71B H 0.756526 0.191416 0.917087 0.128 Uiso 1 1 calc R .
C72 C 0.7887(5) 0.1951(9) 1.1004(7) 0.170(6) Uani 1 1 d . .
H72A H 0.814413 0.164353 1.104033 0.255 Uiso 1 1 calc GR .
H72B H 0.767564 0.162489 1.114223 0.255 Uiso 1 1 calc GR .
H72C H 0.795996 0.239624 1.135342 0.255 Uiso 1 1 calc GR .
C73 C 0.5956(5) -0.0701(8) 0.8182(9) 0.170(5) Uani 1 1 d . U
H73A H 0.573032 -0.069651 0.844381 0.204 Uiso 1 1 calc R .
H73B H 0.583599 -0.043105 0.768798 0.204 Uiso 1 1 calc R .
C75 C -0.1285(5) 1.0649(8) 0.5147(9) 0.163(5) Uani 1 1 d D U
H75A H -0.107783 1.063017 0.484759 0.196 Uiso 1 1 calc R .
H75B H -0.156422 1.079215 0.478722 0.196 Uiso 1 1 calc R .
C76 C -0.1431(6) 1.1077(17) 0.6107(11) 0.253(10) Uani 1 1 d D U
H76A H -0.139111 1.145431 0.652432 0.379 Uiso 1 1 calc R .
H76B H -0.172708 1.109518 0.578427 0.379 Uiso 1 1 calc R .
H76C H -0.136508 1.055236 0.631955 0.379 Uiso 1 1 calc R .
C77 C -0.1703(5) 0.7044(10) 0.6209(8) 0.151(5) Uani 1 1 d . U
H77A H -0.163708 0.711991 0.676770 0.181 Uiso 1 1 calc R .
H77B H -0.200561 0.718729 0.597382 0.181 Uiso 1 1 calc R .
C78 C -0.1245(7) 0.5999(11) 0.6449(13) 0.244(9) Uani 1 1 d . U
H78A H -0.101947 0.629416 0.632018 0.366 Uiso 1 1 calc GR .
H78B H -0.124033 0.545748 0.628252 0.366 Uiso 1 1 calc GR .
H78C H -0.119814 0.601326 0.700330 0.366 Uiso 1 1 calc GR .
B1 B 0.3166(5) 0.7148(6) 0.7912(10) 0.153(6) Uani 1 1 d . .
H1A H 0.311149 0.744923 0.743784 0.229 Uiso 1 1 calc GR .
H1B H 0.345996 0.723460 0.822515 0.229 Uiso 1 1 calc GR .
H1C H 0.296905 0.731617 0.819460 0.229 Uiso 1 1 calc GR .
B2 B 0.1984(8) 0.2010(12) 0.6517(15) 0.246(14) Uani 1 1 d . .
H2A H 0.200572 0.202393 0.599462 0.368 Uiso 1 1 calc GR .
H2B H 0.168322 0.197421 0.650326 0.368 Uiso 1 1 calc GR .
H2C H 0.213814 0.155535 0.678497 0.368 Uiso 1 1 calc GR .
C74 C 0.6219(7) -0.1580(15) 0.7457(14) 0.260(10) Uani 1 1 d D U
H74A H 0.622854 -0.214847 0.740967 0.390 Uiso 1 1 calc R .
H74B H 0.606198 -0.135498 0.696284 0.390 Uiso 1 1 calc R .
H74C H 0.650980 -0.137289 0.761383 0.390 Uiso 1 1 calc R .

loop_
_atom_site_aniso_label
_atom_site_aniso_U_11
_atom_site_aniso_U_22
_atom_site_aniso_U_33
_atom_site_aniso_U_23
_atom_site_aniso_U_13
_atom_site_aniso_U_12
Fe1 0.0791(7) 0.0844(7) 0.0565(7) 0.0048(6) 0.0079(5) 0.0153(6)
O1 0.082(4) 0.081(3) 0.096(4) 0.012(3) 0.024(3) 0.008(3)
O2 0.098(5) 0.101(4) 0.125(6) -0.009(4) 0.006(4) 0.002(3)
O3 0.115(4) 0.117(5) 0.067(4) 0.007(3) -0.017(3) 0.004(4)
O4 0.344(16) 0.169(9) 0.101(7) 0.008(6) 0.047(8) 0.031(10)
O5 0.091(4) 0.104(5) 0.115(5) 0.018(3) 0.018(3) 0.018(3)
O6 0.196(9) 0.214(8) 0.186(9) 0.019(7) 0.027(7) -0.028(7)
O7 0.085(4) 0.138(5) 0.062(4) 0.015(3) 0.018(3) -0.015(3)
O8 0.145(7) 0.157(7) 0.143(7) 0.053(6) 0.003(6) -0.024(7)
N1 0.109(6) 0.083(5) 0.059(4) -0.005(4) 0.010(4) 0.004(4)
N2 0.081(5) 0.088(5) 0.077(5) 0.011(4) 0.001(4) 0.013(4)
N3 0.096(5) 0.090(5) 0.053(4) 0.007(3) 0.009(4) 0.013(4)
N4 0.092(5) 0.099(5) 0.057(4) -0.009(4) -0.004(4) 0.002(4)
N5 0.095(4) 0.084(4) 0.061(4) 0.009(4) 0.001(3) 0.030(4)
N6 0.076(4) 0.084(4) 0.063(4) 0.017(4) 0.004(3) 0.016(4)
C1 0.070(5) 0.127(8) 0.052(5) 0.000(5) 0.004(4) -0.004(5)
C2 0.082(6) 0.113(8) 0.139(10) 0.006(7) 0.003(6) -0.005(6)
C3 0.071(5) 0.087(5) 0.105(7) 0.019(5) 0.008(5) 0.012(5)
C4 0.080(6) 0.099(6) 0.114(7) 0.021(6) 0.025(5) 0.028(5)
C5 0.080(6) 0.092(6) 0.124(8) 0.032(6) 0.024(6) 0.016(5)
C6 0.096(7) 0.106(7) 0.113(8) 0.036(6) 0.002(6) 0.017(6)
C7 0.082(6) 0.099(6) 0.091(6) 0.028(5) 0.019(5) 0.015(5)
C8 0.069(6) 0.113(7) 0.146(9) 0.015(7) 0.018(6) 0.006(6)
C9 0.091(7) 0.128(8) 0.119(8) 0.010(6) 0.015(6) 0.011(6)
C10 0.077(6) 0.105(7) 0.127(8) 0.041(6) 0.022(5) 0.037(5)
C11 0.097(7) 0.103(6) 0.091(6) 0.035(5) 0.017(5) 0.014(6)
C12 0.079(6) 0.092(6) 0.079(6) 0.034(4) 0.018(4) 0.021(5)
C13 0.087(6) 0.097(6) 0.073(6) 0.026(4) 0.014(4) 0.006(5)
C14 0.080(6) 0.084(6) 0.103(7) 0.012(5) 0.023(5) -0.003(5)
C15 0.073(6) 0.090(6) 0.070(5) -0.003(4) 0.005(4) 0.010(5)
C16 0.072(5) 0.062(4) 0.069(5) 0.013(4) 0.004(4) 0.009(4)
C17 0.079(6) 0.077(6) 0.109(7) 0.017(5) 0.008(5) 0.018(5)
C18 0.075(6) 0.086(6) 0.107(7) 0.024(5) 0.017(5) 0.018(5)
C19 0.086(6) 0.103(6) 0.127(7) 0.029(6) 0.027(5) 0.013(5)
C20 0.069(5) 0.086(6) 0.064(6) -0.004(4) 0.006(4) 0.023(4)
C21 0.086(5) 0.090(6) 0.058(5) 0.022(5) 0.005(4) 0.010(5)
C22 0.105(7) 0.073(5) 0.070(6) -0.002(4) 0.011(5) 0.007(4)
C23 0.098(6) 0.090(6) 0.082(7) 0.020(5) 0.026(5) 0.011(5)
C24 0.073(4) 0.081(6) 0.055(4) -0.002(4) 0.012(3) 0.006(4)
C25 0.091(5) 0.072(5) 0.067(5) 0.006(4) 0.027(4) 0.016(4)
C26 0.110(7) 0.104(7) 0.055(5) 0.019(5) 0.016(5) 0.044(5)
C27 0.123(7) 0.085(6) 0.062(6) 0.017(4) 0.009(5) 0.023(5)
C28 0.111(6) 0.080(5) 0.065(6) 0.012(4) 0.021(5) 0.033(5)
C29 0.069(5) 0.067(5) 0.053(5) 0.009(4) 0.016(4) 0.012(3)
C30 0.131(7) 0.089(6) 0.060(6) 0.008(4) 0.035(5) 0.025(5)
C31 0.125(7) 0.096(6) 0.053(5) 0.004(4) 0.021(4) 0.023(5)
C32 0.098(6) 0.094(6) 0.066(5) 0.014(5) 0.016(4) 0.038(5)
C33 0.191(11) 0.105(7) 0.041(5) 0.019(5) 0.010(6) 0.022(7)
C34 0.153(9) 0.094(7) 0.073(7) 0.006(5) 0.023(6) 0.033(6)
C35 0.160(8) 0.088(6) 0.079(6) 0.006(5) 0.042(6) 0.031(5)
C36 0.160(8) 0.119(7) 0.077(6) -0.002(6) 0.027(6) 0.035(6)
C37 0.073(6) 0.103(6) 0.080(6) -0.007(5) -0.006(4) 0.010(5)
C38 0.110(7) 0.102(6) 0.091(7) -0.003(5) 0.014(6) 0.026(6)
C39 0.081(6) 0.119(8) 0.076(6) 0.025(6) 0.013(5) 0.028(6)
C40 0.072(6) 0.139(9) 0.144(10) -0.025(8) -0.034(6) 0.014(6)
C41 0.092(7) 0.129(8) 0.128(9) -0.025(7) 0.020(7) 0.025(6)
C42 0.100(7) 0.142(8) 0.098(7) 0.050(6) 0.031(6) 0.058(7)
C43 0.105(7) 0.164(9) 0.074(6) 0.025(6) 0.028(5) 0.038(7)
C44 0.075(6) 0.136(9) 0.071(6) 0.022(6) 0.014(5) 0.038(6)
C45 0.066(5) 0.108(7) 0.093(6) 0.011(5) 0.011(4) 0.004(5)
C46 0.063(5) 0.113(7) 0.083(6) 0.008(5) -0.013(5) 0.008(5)
C47 0.073(6) 0.130(9) 0.115(8) 0.011(7) -0.004(5) 0.019(6)
C48 0.112(8) 0.097(7) 0.122(8) -0.007(6) 0.033(6) -0.010(6)
C49 0.063(5) 0.114(8) 0.095(6) 0.021(6) 0.013(4) 0.010(6)
C50 0.080(6) 0.083(6) 0.077(6) 0.011(4) 0.013(4) -0.001(5)
C51 0.094(6) 0.122(8) 0.049(5) 0.028(5) 0.015(4) 0.030(6)
C52 0.079(6) 0.109(7) 0.083(6) 0.006(5) 0.007(5) 0.015(5)
C53 0.103(7) 0.120(7) 0.089(7) 0.009(5) 0.012(6) 0.051(6)
C54 0.082(5) 0.075(5) 0.078(6) 0.000(4) 0.012(5) 0.005(4)
C55 0.107(7) 0.102(6) 0.064(6) 0.006(5) 0.000(5) 0.007(6)
C56 0.095(6) 0.124(7) 0.079(7) 0.006(5) 0.010(5) -0.029(5)
C57 0.096(6) 0.115(7) 0.072(6) 0.020(5) -0.002(5) 0.002(6)
C58 0.098(6) 0.110(7) 0.058(6) 0.002(5) 0.017(5) 0.023(5)
C59 0.095(6) 0.109(6) 0.058(6) -0.010(5) 0.003(5) 0.012(5)
C60 0.088(6) 0.108(6) 0.046(5) -0.001(4) 0.022(4) 0.010(5)
C61 0.092(6) 0.113(7) 0.071(6) 0.004(5) 0.017(5) -0.001(5)
C62 0.095(6) 0.111(6) 0.053(5) 0.000(5) 0.010(4) 0.010(5)
C63 0.074(5) 0.085(5) 0.048(5) 0.006(4) 0.009(4) 0.019(4)
C64 0.118(7) 0.103(6) 0.061(6) 0.005(4) 0.018(5) 0.046(5)
C65 0.104(6) 0.115(7) 0.056(5) 0.013(5) 0.019(4) 0.038(5)
C66 0.101(6) 0.094(6) 0.048(4) 0.011(4) 0.019(4) 0.037(5)
C67 0.081(6) 0.105(6) 0.077(6) 0.002(5) 0.017(5) 0.008(5)
C68 0.078(5) 0.129(7) 0.061(6) 0.018(5) 0.012(4) 0.011(5)
C69 0.079(5) 0.099(6) 0.074(6) 0.005(4) 0.014(5) 0.010(4)
C70 0.085(5) 0.117(7) 0.061(5) 0.008(5) 0.004(4) 0.001(5)
C71 0.090(7) 0.127(8) 0.105(8) -0.007(6) 0.031(6) -0.017(6)
C72 0.184(13) 0.188(12) 0.099(10) -0.016(9) -0.020(9) 0.018(10)
C73 0.205(11) 0.110(8) 0.162(10) -0.009(8) 0.001(8) 0.002(8)
C75 0.148(9) 0.136(8) 0.184(10) 0.017(7) 0.014(8) 0.030(7)
C76 0.208(16) 0.39(2) 0.168(15) -0.034(15) 0.065(11) -0.065(16)
C77 0.171(12) 0.167(10) 0.100(9) 0.043(9) 0.016(8) -0.014(11)
C78 0.222(16) 0.195(14) 0.280(19) 0.077(14) 0.015(14) -0.010(13)
B1 0.184(14) 0.064(7) 0.194(16) -0.046(8) 0.029(12) -0.013(7)
B2 0.26(3) 0.155(15) 0.25(3) -0.019(16) -0.05(2) -0.066(17)
C74 0.257(18) 0.288(19) 0.27(2) 0.044(17) 0.129(16) 0.023(16)

loop_
_atom_type_symbol
_atom_type_description
_atom_type_scat_dispersion_real
_atom_type_scat_dispersion_imag
_atom_type_scat_source
C C 0.0181 0.0091 'International Tables Vol C Tables 4.2.6.8 and 6.1.1.4'
H H 0.0000 0.0000 'International Tables Vol C Tables 4.2.6.8 and 6.1.1.4'
B B 0.0090 0.0039 'International Tables Vol C Tables 4.2.6.8 and 6.1.1.4'
Fe Fe -1.1336 3.1974 'International Tables Vol C Tables 4.2.6.8 and 6.1.1.4'
N N 0.0311 0.0180 'International Tables Vol C Tables 4.2.6.8 and 6.1.1.4'
O O 0.0492 0.0322 'International Tables Vol C Tables 4.2.6.8 and 6.1.1.4'

loop_
_geom_angle_atom_site_label_1
_geom_angle_atom_site_label_2
_geom_angle_atom_site_label_3
_geom_angle
_geom_angle_site_symmetry_1
_geom_angle_site_symmetry_3
N1 Fe1 N2 179.0(3) . .
N1 Fe1 N3 92.6(3) . .
N1 Fe1 N4 90.5(3) . .
N1 Fe1 N5 89.3(3) . 3_454
N1 Fe1 N6 87.7(3) . 3_546
N2 Fe1 N3 86.5(3) . .
N2 Fe1 N4 90.5(3) . .
N2 Fe1 N5 90.8(3) . 3_454
N2 Fe1 N6 92.2(3) . 3_546
N3 Fe1 N6 86.6(2) . 3_546
N4 Fe1 N3 176.6(3) . .
N4 Fe1 N5 89.9(2) . 3_454
N4 Fe1 N6 92.1(3) . 3_546
N5 Fe1 N3 91.6(2) 3_454 .
N5 Fe1 N6 176.4(3) 3_454 3_546
C15 O1 C71 118.7(7) . .
C71 O2 C72 115.9(9) . .
C21 O3 C73 119.0(9) . .
C73 O4 C74 120.8(18) . .
C49 O5 C75 115.4(8) . .
C76 O6 C75 96.9(13) . .
C77 O7 C55 118.6(8) . .
C77 O8 C78 117.3(14) . .
C1 N1 Fe1 161.3(8) . .
C2 N2 Fe1 158.2(8) . .
C3 N3 Fe1 120.7(5) . .
C7 N3 Fe1 122.8(6) . .
C7 N3 C3 116.4(7) . .
C37 N4 Fe1 122.8(5) . .
C37 N4 C41 115.4(8) . .
C41 N4 Fe1 121.3(6) . .
C34 N5 Fe1 121.1(6) . 3_546
C35 N5 Fe1 124.4(6) . 3_546
C35 N5 C34 114.4(7) . .
C68 N6 Fe1 124.0(5) . 3_454
C68 N6 C69 116.1(7) . .
C69 N6 Fe1 119.9(6) . 3_454
N1 C1 B1 173.5(11) . .
N2 C2 B2 176.4(13) . .
N3 C3 H3 119.7 . .
N3 C3 C4 120.6(8) . .
C4 C3 H3 119.7 . .
C3 C4 H4 118.4 . .
C5 C4 C3 123.1(10) . .
C5 C4 H4 118.4 . .
C4 C5 C6 116.3(8) . .
C4 C5 C8 121.9(10) . .
C6 C5 C8 121.7(9) . .
C5 C6 H6 120.1 . .
C7 C6 C5 119.8(9) . .
C7 C6 H6 120.1 . .
N3 C7 C6 123.6(9) . .
N3 C7 H7 118.2 . .
C6 C7 H7 118.2 . .
C9 C8 C5 169.9(12) . .
C8 C9 C10 174.9(12) . .
C11 C10 C9 118.5(9) . .
C19 C10 C9 120.0(10) . .
C19 C10 C11 121.4(8) . .
C10 C11 H11 119.5 . .
C10 C11 C12 120.9(8) . .
C12 C11 H11 119.5 . .
C11 C12 C17 118.7(9) . .
C13 C12 C11 122.9(8) . .
C13 C12 C17 118.3(8) . .
C12 C13 H13 118.8 . .
C14 C13 C12 122.3(8) . .
C14 C13 H13 118.8 . .
C13 C14 H14 120.5 . .
C13 C14 C15 119.0(8) . .
C15 C14 H14 120.5 . .
O1 C15 C14 122.7(8) . .
C16 C15 O1 115.6(7) . .
C16 C15 C14 121.7(7) . .
C15 C16 C17 118.6(7) . .
C15 C16 C20 121.4(7) . .
C17 C16 C20 119.9(8) . .
C16 C17 C12 119.9(8) . .
C18 C17 C12 116.5(8) . .
C18 C17 C16 123.5(7) . .
C17 C18 H18 118.9 . .
C19 C18 C17 122.3(8) . .
C19 C18 H18 118.9 . .
C10 C19 C18 120.0(9) . .
C10 C19 H19 120.0 . .
C18 C19 H19 120.0 . .
C21 C20 C16 117.9(7) . .
C29 C20 C16 122.6(7) . .
C29 C20 C21 119.4(7) . .
O3 C21 C20 119.0(7) . .
O3 C21 C22 120.0(8) . .
C20 C21 C22 120.9(7) . .
C21 C22 H22 120.1 . .
C23 C22 C21 119.9(8) . .
C23 C22 H22 120.1 . .
C22 C23 H23 120.1 . .
C22 C23 C24 119.8(8) . .
C24 C23 H23 120.1 . .
C23 C24 C25 120.7(7) . .
C23 C24 C29 119.7(6) . .
C25 C24 C29 119.4(7) . .
C24 C25 H25 119.9 . .
C26 C25 C24 120.2(7) . .
C26 C25 H25 119.9 . .
C25 C26 C27 122.6(7) . .
C25 C26 C30 119.5(8) . .
C27 C26 C30 117.9(8) . .
C26 C27 H27 121.9 . .
C28 C27 C26 116.2(8) . .
C28 C27 H27 121.9 . .
C27 C28 H28 118.3 . .
C27 C28 C29 123.4(7) . .
C29 C28 H28 118.3 . .
C20 C29 C24 120.2(7) . .
C20 C29 C28 121.6(7) . .
C28 C29 C24 118.3(6) . .
C31 C30 C26 177.4(9) . .
C30 C31 C32 174.4(10) . .
C33 C32 C31 121.0(8) . .
C36 C32 C31 121.9(9) . .
C36 C32 C33 117.1(8) . .
C32 C33 H33 119.1 . .
C34 C33 C32 121.9(9) . .
C34 C33 H33 119.1 . .
N5 C34 H34 118.4 . .
C33 C34 N5 123.2(9) . .
C33 C34 H34 118.4 . .
N5 C35 H35 117.7 . .
N5 C35 C36 124.6(9) . .
C36 C35 H35 117.7 . .
C32 C36 C35 118.3(10) . .
C32 C36 H36 120.8 . .
C35 C36 H36 120.8 . .
N4 C37 H37 117.6 . .
N4 C37 C38 124.8(8) . .
C38 C37 H37 117.6 . .
C37 C38 H38 121.6 . .
C39 C38 C37 116.9(9) . .
C39 C38 H38 121.6 . .
C38 C39 C42 119.2(11) . .
C40 C39 C38 119.1(9) . .
C40 C39 C42 121.6(10) . .
C39 C40 H40 119.8 . .
C39 C40 C41 120.4(9) . .
C41 C40 H40 119.8 . .
N4 C41 C40 123.3(10) . .
N4 C41 H41 118.3 . .
C40 C41 H41 118.3 . .
C43 C42 C39 176.3(13) . .
C42 C43 C44 172.2(11) . .
C43 C44 C53 121.2(11) . .
C45 C44 C43 121.5(10) . .
C45 C44 C53 117.3(8) . .
C44 C45 H45 118.7 . .
C44 C45 C46 122.6(9) . .
C46 C45 H45 118.7 . .
C45 C46 C47 120.3(8) . .
C51 C46 C45 119.9(9) . .
C51 C46 C47 119.4(8) . .
C46 C47 H47 120.0 . .
C48 C47 C46 120.1(9) . .
C48 C47 H47 120.0 . .
C47 C48 H48 120.7 . .
C47 C48 C49 118.6(9) . .
C49 C48 H48 120.7 . .
O5 C49 C48 119.3(9) . .
C50 C49 O5 117.9(8) . .
C50 C49 C48 122.6(8) . .
C49 C50 C51 118.2(8) . .
C49 C50 C54 122.0(8) . .
C51 C50 C54 119.8(8) . .
C46 C51 C50 121.1(9) . .
C46 C51 C52 117.9(8) . .
C52 C51 C50 120.9(9) . .
C51 C52 H52 120.7 . .
C53 C52 C51 118.7(9) . .
C53 C52 H52 120.7 . .
C44 C53 H53 118.4 . .
C52 C53 C44 123.2(10) . .
C52 C53 H53 118.4 . .
C55 C54 C50 121.8(8) . .
C55 C54 C63 119.5(8) . .
C63 C54 C50 118.4(8) . .
C54 C55 O7 116.3(8) . .
C54 C55 C56 121.6(8) . .
C56 C55 O7 121.8(9) . .
C55 C56 H56 121.0 . .
C57 C56 C55 117.9(9) . .
C57 C56 H56 121.0 . .
C56 C57 H57 117.8 . .
C56 C57 C58 124.3(9) . .
C58 C57 H57 117.8 . .
C57 C58 C59 124.2(9) . .
C57 C58 C63 118.4(8) . .
C59 C58 C63 117.4(9) . .
C58 C59 H59 118.7 . .
C60 C59 C58 122.5(8) . .
C60 C59 H59 118.7 . .
C59 C60 C61 118.1(8) . .
C59 C60 C64 118.1(8) . .
C61 C60 C64 123.5(9) . .
C60 C61 H61 118.6 . .
C62 C61 C60 122.9(9) . .
C62 C61 H61 118.6 . .
C61 C62 H62 119.7 . .
C61 C62 C63 120.5(8) . .
C63 C62 H62 119.7 . .
C54 C63 C58 118.1(8) . .
C54 C63 C62 123.7(7) . .
C62 C63 C58 118.2(7) . .
C65 C64 C60 170.9(10) . .
C64 C65 C66 171.1(10) . .
C67 C66 C65 122.8(9) . .
C70 C66 C65 121.1(8) . .
C70 C66 C67 116.1(7) . .
C66 C67 H67 119.7 . .
C68 C67 C66 120.6(9) . .
C68 C67 H67 119.7 . .
N6 C68 C67 124.2(8) . .
N6 C68 H68 117.9 . .
C67 C68 H68 117.9 . .
N6 C69 H69 118.6 . .
N6 C69 C70 122.9(8) . .
C70 C69 H69 118.6 . .
C66 C70 C69 119.9(8) . .
C66 C70 H70 120.0 . .
C69 C70 H70 120.0 . .
O1 C71 H71A 109.3 . .
O1 C71 H71B 109.3 . .
O2 C71 O1 111.7(8) . .
O2 C71 H71A 109.3 . .
O2 C71 H71B 109.3 . .
H71A C71 H71B 107.9 . .
O2 C72 H72A 109.5 . .
O2 C72 H72B 109.5 . .
O2 C72 H72C 109.5 . .
H72A C72 H72B 109.5 . .
H72A C72 H72C 109.5 . .
H72B C72 H72C 109.5 . .
O3 C73 H73A 106.4 . .
O3 C73 H73B 106.4 . .
O4 C73 O3 123.6(15) . .
O4 C73 H73A 106.4 . .
O4 C73 H73B 106.4 . .
H73A C73 H73B 106.5 . .
O5 C75 H75A 107.3 . .
O5 C75 H75B 107.3 . .
O6 C75 O5 120.1(12) . .
O6 C75 H75A 107.3 . .
O6 C75 H75B 107.3 . .
H75A C75 H75B 106.9 . .
O6 C76 H76A 109.5 . .
O6 C76 H76B 109.5 . .
O6 C76 H76C 109.5 . .
H76A C76 H76B 109.5 . .
H76A C76 H76C 109.5 . .
H76B C76 H76C 109.5 . .
O7 C77 H77A 109.3 . .
O7 C77 H77B 109.3 . .
O8 C77 O7 111.6(14) . .
O8 C77 H77A 109.3 . .
O8 C77 H77B 109.3 . .
H77A C77 H77B 108.0 . .
O8 C78 H78A 109.5 . .
O8 C78 H78B 109.5 . .
O8 C78 H78C 109.5 . .
H78A C78 H78B 109.5 . .
H78A C78 H78C 109.5 . .
H78B C78 H78C 109.5 . .
C1 B1 H1A 109.5 . .
C1 B1 H1B 109.5 . .
C1 B1 H1C 109.5 . .
H1A B1 H1B 109.5 . .
H1A B1 H1C 109.5 . .
H1B B1 H1C 109.5 . .
C2 B2 H2A 109.5 . .
C2 B2 H2B 109.5 . .
C2 B2 H2C 109.5 . .
H2A B2 H2B 109.5 . .
H2A B2 H2C 109.5 . .
H2B B2 H2C 109.5 . .
O4 C74 H74A 109.5 . .
O4 C74 H74B 109.5 . .
O4 C74 H74C 109.5 . .
H74A C74 H74B 109.5 . .
H74A C74 H74C 109.5 . .
H74B C74 H74C 109.5 . .

loop_
_geom_bond_atom_site_label_1
_geom_bond_atom_site_label_2
_geom_bond_distance
_geom_bond_site_symmetry_2
Fe1 N1 2.061(9) .
Fe1 N2 2.180(9) .
Fe1 N3 2.205(7) .
Fe1 N4 2.196(7) .
Fe1 N5 2.198(6) 3_454
Fe1 N6 2.208(6) 3_546
O1 C15 1.388(9) .
O1 C71 1.449(11) .
O2 C71 1.368(11) .
O2 C72 1.413(13) .
O3 C21 1.365(9) .
O3 C73 1.380(14) .
O4 C73 1.201(14) .
O4 C74 1.451(17) .
O5 C49 1.378(10) .
O5 C75 1.486(13) .
O6 C75 1.389(14) .
O6 C76 1.366(16) .
O7 C55 1.414(10) .
O7 C77 1.379(15) .
O8 C77 1.243(16) .
O8 C78 1.419(19) .
N1 C1 1.151(10) .
N2 C2 1.159(11) .
N3 C3 1.367(11) .
N3 C7 1.362(10) .
N4 C37 1.304(10) .
N4 C41 1.329(11) .
N5 C34 1.363(12) .
N5 C35 1.310(11) .
N6 C68 1.325(10) .
N6 C69 1.338(9) .
C1 B1 1.619(16) .
C2 B2 1.63(2) .
C3 H3 0.9400 .
C3 C4 1.384(11) .
C4 H4 0.9400 .
C4 C5 1.351(12) .
C5 C6 1.401(14) .
C5 C8 1.445(14) .
C6 H6 0.9400 .
C6 C7 1.365(12) .
C7 H7 0.9400 .
C8 C9 1.188(12) .
C9 C10 1.452(14) .
C10 C11 1.360(12) .
C10 C19 1.353(13) .
C11 H11 0.9400 .
C11 C12 1.384(11) .
C12 C13 1.381(11) .
C12 C17 1.453(11) .
C13 H13 0.9400 .
C13 C14 1.352(11) .
C14 H14 0.9400 .
C14 C15 1.432(11) .
C15 C16 1.372(11) .
C16 C17 1.404(11) .
C16 C20 1.499(11) .
C17 C18 1.395(12) .
C18 H18 0.9400 .
C18 C19 1.366(11) .
C19 H19 0.9400 .
C20 C21 1.386(11) .
C20 C29 1.375(10) .
C21 C22 1.421(12) .
C22 H22 0.9400 .
C22 C23 1.364(12) .
C23 H23 0.9400 .
C23 C24 1.404(11) .
C24 C25 1.407(10) .
C24 C29 1.425(10) .
C25 H25 0.9400 .
C25 C26 1.363(11) .
C26 C27 1.447(12) .
C26 C30 1.464(12) .
C27 H27 0.9400 .
C27 C28 1.371(11) .
C28 H28 0.9400 .
C28 C29 1.417(11) .
C30 C31 1.178(10) .
C31 C32 1.425(12) .
C32 C33 1.356(13) .
C32 C36 1.347(13) .
C33 H33 0.9400 .
C33 C34 1.333(13) .
C34 H34 0.9400 .
C35 H35 0.9400 .
C35 C36 1.410(13) .
C36 H36 0.9400 .
C37 H37 0.9400 .
C37 C38 1.436(12) .
C38 H38 0.9400 .
C38 C39 1.356(12) .
C39 C40 1.330(13) .
C39 C42 1.393(13) .
C40 H40 0.9400 .
C40 C41 1.391(14) .
C41 H41 0.9400 .
C42 C43 1.240(12) .
C43 C44 1.415(14) .
C44 C45 1.324(13) .
C44 C53 1.416(13) .
C45 H45 0.9400 .
C45 C46 1.423(12) .
C46 C47 1.426(14) .
C46 C51 1.373(11) .
C47 H47 0.9400 .
C47 C48 1.377(12) .
C48 H48 0.9400 .
C48 C49 1.448(13) .
C49 C50 1.324(13) .
C50 C51 1.450(11) .
C50 C54 1.512(11) .
C51 C52 1.443(12) .
C52 H52 0.9400 .
C52 C53 1.354(12) .
C53 H53 0.9400 .
C54 C55 1.373(12) .
C54 C63 1.393(11) .
C55 C56 1.408(12) .
C56 H56 0.9400 .
C56 C57 1.334(12) .
C57 H57 0.9400 .
C57 C58 1.350(12) .
C58 C59 1.426(11) .
C58 C63 1.455(11) .
C59 H59 0.9400 .
C59 C60 1.359(12) .
C60 C61 1.398(11) .
C60 C64 1.443(12) .
C61 H61 0.9400 .
C61 C62 1.355(11) .
C62 H62 0.9400 .
C62 C63 1.410(11) .
C64 C65 1.200(10) .
C65 C66 1.406(11) .
C66 C67 1.381(11) .
C66 C70 1.373(12) .
C67 H67 0.9400 .
C67 C68 1.347(11) .
C68 H68 0.9400 .
C69 H69 0.9400 .
C69 C70 1.384(11) .
C70 H70 0.9400 .
C71 H71A 0.9800 .
C71 H71B 0.9800 .
C72 H72A 0.9700 .
C72 H72B 0.9700 .
C72 H72C 0.9700 .
C73 H73A 0.9800 .
C73 H73B 0.9800 .
C75 H75A 0.9800 .
C75 H75B 0.9800 .
C76 H76A 0.9700 .
C76 H76B 0.9700 .
C76 H76C 0.9700 .
C77 H77A 0.9800 .
C77 H77B 0.9800 .
C78 H78A 0.9700 .
C78 H78B 0.9700 .
C78 H78C 0.9700 .
B1 H1A 0.9700 .
B1 H1B 0.9700 .
B1 H1C 0.9700 .
B2 H2A 0.9700 .
B2 H2B 0.9700 .
B2 H2C 0.9700 .
C74 H74A 0.9700 .
C74 H74B 0.9700 .
C74 H74C 0.9700 .

loop_
_smtbx_masks_void_nr
_smtbx_masks_void_average_x
_smtbx_masks_void_average_y
_smtbx_masks_void_average_z
_smtbx_masks_void_volume
_smtbx_masks_void_count_electrons
1 0.000 0.245 -0.420 1743.4 387.3
2 0.500 0.745 -0.192 1743.4 387.3
